data_1569952
loop_
_publ_author_name
'Jiao, Jianmin'
'Li, Heng'
'Xie, Wang'
'Zhao, Yue'
'Lin, Chen'
'Jiang, Juli'
'Wang, Leyong'

_publ_section_title
;
 Host-guest system of a phosphorylated macrocycle assisting structure
 determination of oily molecules in single-crystal form.
;
_journal_issue 41
_journal_name_full 'Chemical science'
_journal_page_first 11402
_journal_page_last 11409
_journal_paper_doi 10.1039/d3sc02995f
_journal_volume 14
_journal_year 2023
_chemical_formula_moiety 'C45 H39 O9 P3, 3(C12 H19 N)'
_chemical_formula_sum 'C81 H96 N3 O9 P3'
_chemical_formula_weight 1348.51
_space_group_crystal_system cubic
_space_group_IT_number 197
_space_group_name_Hall 'I 2 2 3'
_space_group_name_H-M_alt 'I 2 3'
_atom_sites_solution_hydrogens mixed
_audit_creation_date 2022-07-08
_audit_creation_method
;
Olex2 1.3
(compiled 2020.02.04 svn.rd84adfe8 for OlexSys, GUI svn.r6032)
;
_audit_update_record
;
2023-03-27 deposited with the CCDC.	2023-09-25 downloaded from the CCDC.
;
_cell_angle_alpha 90
_cell_angle_beta 90
_cell_angle_gamma 90
_cell_formula_units_Z 8
_cell_length_a 26.6062(4)
_cell_length_b 26.6062(4)
_cell_length_c 26.6062(4)
_cell_measurement_reflns_used 9513
_cell_measurement_temperature 198.0
_cell_measurement_theta_max 61.93
_cell_measurement_theta_min 2.35
_cell_volume 18834.3(5)
_computing_cell_refinement 'SAINT V8.40B (?, 2016)'
_computing_data_reduction 'SAINT V8.40B (?, 2016)'
_computing_molecular_graphics 'Olex2 1.3 (Dolomanov et al., 2009)'
_computing_publication_material 'Olex2 1.3 (Dolomanov et al., 2009)'
_computing_structure_refinement 'SHELXL 2014/7 (Sheldrick, 2015)'
_diffrn_ambient_temperature 198.0
_diffrn_measured_fraction_theta_full 1.000
_diffrn_measured_fraction_theta_max 0.999
_diffrn_measurement_device_type 'Bruker APEX-II CCD'
_diffrn_measurement_method '\f and \w scans'
_diffrn_radiation_type CuK\a
_diffrn_radiation_wavelength 1.54178
_diffrn_reflns_av_R_equivalents 0.0673
_diffrn_reflns_av_unetI/netI 0.0177
_diffrn_reflns_Laue_measured_fraction_full 1.000
_diffrn_reflns_Laue_measured_fraction_max 0.999
_diffrn_reflns_limit_h_max 32
_diffrn_reflns_limit_h_min -32
_diffrn_reflns_limit_k_max 32
_diffrn_reflns_limit_k_min -32
_diffrn_reflns_limit_l_max 30
_diffrn_reflns_limit_l_min -32
_diffrn_reflns_number 137652
_diffrn_reflns_point_group_measured_fraction_full 1.000
_diffrn_reflns_point_group_measured_fraction_max 0.998
_diffrn_reflns_theta_full 67.679
_diffrn_reflns_theta_max 68.699
_diffrn_reflns_theta_min 2.348
_diffrn_standards_number 0
_exptl_absorpt_coefficient_mu 0.945
_exptl_absorpt_correction_T_max 0.7531
_exptl_absorpt_correction_T_min 0.6775
_exptl_absorpt_correction_type none
_exptl_absorpt_process_details
;
SADABS-2016/2 (Bruker,2016/2) was used for absorption correction.
wR2(int) was 0.0771 before and 0.0643 after correction.
The Ratio of minimum to maximum transmission is 0.8996.
The \l/2 correction factor is Not present.
;
_exptl_crystal_density_diffrn 0.951
_exptl_crystal_description block
_exptl_crystal_F_000 5760
_exptl_crystal_size_max 0.12
_exptl_crystal_size_mid 0.12
_exptl_crystal_size_min 0.1
_refine_diff_density_max 1.008
_refine_diff_density_min -0.324
_refine_diff_density_rms 0.085
_refine_ls_abs_structure_details
;
 Flack x determined using 2557 quotients [(I+)-(I-)]/[(I+)+(I-)]
 (Parsons, Flack and Wagner, Acta Cryst. B69 (2013) 249-259).
;
_refine_ls_abs_structure_Flack 0.019(8)
_refine_ls_extinction_method none
_refine_ls_goodness_of_fit_ref 1.043
_refine_ls_hydrogen_treatment constr
_refine_ls_matrix_type full
_refine_ls_number_parameters 297
_refine_ls_number_reflns 5819
_refine_ls_number_restraints 15
_refine_ls_restrained_S_all 1.047
_refine_ls_R_factor_all 0.0879
_refine_ls_R_factor_gt 0.0866
_refine_ls_shift/su_max 0.000
_refine_ls_shift/su_mean 0.000
_refine_ls_structure_factor_coef Fsqd
_refine_ls_weighting_details 'w=1/[\s^2^(Fo^2^)+(0.1861P)^2^+15.9354P] where P=(Fo^2^+2Fc^2^)/3'
_refine_ls_weighting_scheme calc
_refine_ls_wR_factor_gt 0.2279
_refine_ls_wR_factor_ref 0.2307
_reflns_Friedel_coverage 0.870
_reflns_Friedel_fraction_full 1.000
_reflns_Friedel_fraction_max 0.998
_reflns_number_gt 5682
_reflns_number_total 5819
_reflns_threshold_expression 'I > 2\s(I)'
_cod_data_source_file d3sc02995f2.cif
_cod_data_source_block 1a_sq
_cod_depositor_comments 'Adding full bibliography for 1569950--1569976.cif.'
_cod_original_cell_volume 18834.3(8)
_cod_database_code 1569952
_shelx_shelxl_version_number 2014/7
_shelx_space_group_comment
;
The symmetry employed for this shelxl refinement is uniquely defined
by the following loop, which should always be used as a source of
symmetry information in preference to the above space-group names.
They are only intended as comments.
;
_shelx_estimated_absorpt_t_max 0.911
_shelx_estimated_absorpt_t_min 0.895
_olex2_refinement_description
;
1. Twinned data refinement
 Scales: 0.794(4)
 0.206(4)
2. Fixed Uiso
 At 1.2 times of:
  All C(H) groups, All C(H,H) groups, All N(H,H) groups
 At 1.5 times of:
  All C(H,H,H) groups
3. Restrained distances
 H00O-O004
 2.4 with sigma of 0.02
 H00N-H00Q
 2.2 with sigma of 0.02
 C00L-C00K
 1.4 with sigma of 0.0001
 C00M-C00L
 1.39 with sigma of 0.0001
 C00N-C00J
 1.36 with sigma of 0.0001
 C00V-C00X
 1.39 with sigma of 0.0001
 C00W-C00R = C6-C00R = C00T-C00Q = C00Y-C00Q
 1.56 with sigma of 0.0001
 C00J-C00O
 1.46 with sigma of 0.0001
 C00U-C00N
 1.47 with sigma of 0.0001
 C00U-C00V
 1.37 with sigma of 0.0001
4. Rigid bond restraints
 C00N, C00J, C00W, C00R
 with sigma for 1-2 distances of 0.004 and sigma for 1-3 distances of 0.004
 C00W, C00R, C00J, C00N
 with sigma for 1-2 distances of 0.001 and sigma for 1-3 distances of 0.001
5.a Rotating group:
 N00B(H00N,H00O)
5.b Ternary CH refined with riding coordinates:
 C00Q(H00Q), C00R(H00R)
5.c Secondary CH2 refined with riding coordinates:
 C00I(H00D,H00F)
5.d Aromatic/amide H refined with riding coordinates:
 C00E(H00E), C00G(H00G), C00K(H00K), C00L(H00L), C00M(H00M), C00U(H00U),
 C00V(H00V), C00X(H00Z)
5.e Idealised Me refined as rotating group:
 C00F(H00A,H00B,H00C), C00P(H00H,H00I,H00J), C00T(H00P,H00S,H00T), C00W(H00W,
 H00X,H00Y), C00Y(H00,H,HA), C6(H6A,H6B,H6C)
;
_smtbx_masks_void_probe_radius 1.2
_smtbx_masks_void_truncation_radius 1.2
_platon_squeeze_void_probe_radius 1.20
_olex2_submission_special_instructions 'No special instructions were received'

loop_
_space_group_symop_operation_xyz
'x, y, z'
'-x, -y, z'
'-x, y, -z'
'x, -y, -z'
'z, x, y'
'z, -x, -y'
'-z, -x, y'
'-z, x, -y'
'y, z, x'
'-y, z, -x'
'y, -z, -x'
'-y, -z, x'
'x+1/2, y+1/2, z+1/2'
'-x+1/2, -y+1/2, z+1/2'
'-x+1/2, y+1/2, -z+1/2'
'x+1/2, -y+1/2, -z+1/2'
'z+1/2, x+1/2, y+1/2'
'z+1/2, -x+1/2, -y+1/2'
'-z+1/2, -x+1/2, y+1/2'
'-z+1/2, x+1/2, -y+1/2'
'y+1/2, z+1/2, x+1/2'
'-y+1/2, z+1/2, -x+1/2'
'y+1/2, -z+1/2, -x+1/2'
'-y+1/2, -z+1/2, x+1/2'

loop_
_atom_site_label
_atom_site_type_symbol
_atom_site_fract_x
_atom_site_fract_y
_atom_site_fract_z
_atom_site_U_iso_or_equiv
_atom_site_adp_type
_atom_site_occupancy
_atom_site_site_symmetry_order
_atom_site_calc_flag
_atom_site_refinement_flags_posn
_atom_site_refinement_flags_adp
_atom_site_refinement_flags_occupancy
_atom_site_disorder_assembly
_atom_site_disorder_group
P001 P 0.65692(6) 0.69517(6) 0.48297(6) 0.0405(4) Uani 1 1 d . . . . .
O002 O 0.66805(16) 0.63874(17) 0.46582(17) 0.0397(9) Uani 1 1 d . . . . .
O003 O 0.69840(19) 0.48231(17) 0.59759(17) 0.0427(10) Uani 1 1 d . . . . .
O004 O 0.68154(18) 0.7088(2) 0.53063(18) 0.0473(11) Uani 1 1 d D . . . .
C005 C 0.6749(2) 0.6011(2) 0.5029(2) 0.0364(12) Uani 1 1 d . . . . .
C007 C 0.7235(3) 0.5870(2) 0.5139(2) 0.0406(13) Uani 1 1 d . . . . .
C008 C 0.6394(2) 0.5385(2) 0.5577(2) 0.0384(13) Uani 1 1 d . . . . .
C009 C 0.7308(2) 0.5475(2) 0.5472(2) 0.0357(12) Uani 1 1 d . . . . .
C00A C 0.6893(2) 0.5243(2) 0.5670(2) 0.0399(12) Uani 1 1 d . . . . .
N00B N 0.7789(3) 0.6871(3) 0.6001(3) 0.073(2) Uani 1 1 d . . . . .
H00N H 0.7641 0.6572 0.6011 0.088 Uiso 1 1 d DR U . . .
H00O H 0.7525 0.7098 0.5925 0.088 Uiso 1 1 d DR U . . .
C00C C 0.6315(2) 0.5787(2) 0.5245(2) 0.0380(12) Uani 1 1 d . . . . .
C00E C 0.6506(3) 0.7291(3) 0.3849(3) 0.0556(18) Uani 1 1 d . . . . .
H00E H 0.6238 0.7059 0.3807 0.067 Uiso 1 1 calc R U . . .
C00F C 0.7668(3) 0.6139(3) 0.4879(3) 0.0484(15) Uani 1 1 d . . . . .
H00A H 0.7544 0.6305 0.4574 0.073 Uiso 1 1 calc R U . . .
H00B H 0.7928 0.5895 0.4788 0.073 Uiso 1 1 calc R U . . .
H00C H 0.7810 0.6391 0.5107 0.073 Uiso 1 1 calc R U . . .
C00G C 0.7136(3) 0.7663(3) 0.4358(3) 0.0551(18) Uani 1 1 d . . . . .
H00G H 0.7298 0.7696 0.4675 0.066 Uiso 1 1 calc R U . . .
C00H C 0.6742(3) 0.7317(2) 0.4307(3) 0.0420(13) Uani 1 1 d . . . . .
C00I C 0.5964(2) 0.5067(2) 0.5800(2) 0.0364(12) Uani 1 1 d . . . . .
H00D H 0.5676 0.5074 0.5565 0.044 Uiso 1 1 calc R U . . .
H00F H 0.6079 0.4714 0.5828 0.044 Uiso 1 1 calc R U . . .
C00J C 0.8310(2) 0.68007(19) 0.60288(15) 0.073(2) Uani 1 1 d D U . . .
C00K C 0.7295(3) 0.7954(3) 0.39668(16) 0.076(3) Uani 1 1 d D . . . .
H00K H 0.7578 0.8168 0.4003 0.091 Uiso 1 1 calc R U . . .
C00L C 0.70342(17) 0.7930(2) 0.35102(17) 0.068(2) Uani 1 1 d D . . . .
H00L H 0.7126 0.8148 0.3243 0.081 Uiso 1 1 calc R U . . .
C00M C 0.66421(18) 0.7591(2) 0.3446(3) 0.063(2) Uani 1 1 d D . . . .
H00M H 0.6472 0.7566 0.3133 0.076 Uiso 1 1 calc R U . . .
C00N C 0.85172(13) 0.6499(2) 0.63854(19) 0.077(2) Uani 1 1 d D U . . .
C00O C 0.8609(3) 0.7049(3) 0.5641(2) 0.104(5) Uani 1 1 d D . . . .
C00P C 0.7829(3) 0.5305(3) 0.5628(3) 0.0481(15) Uani 1 1 d . . . . .
H00H H 0.8032 0.5241 0.5327 0.072 Uiso 1 1 calc R U . . .
H00I H 0.7803 0.4997 0.5827 0.072 Uiso 1 1 calc R U . . .
H00J H 0.7988 0.5569 0.5829 0.072 Uiso 1 1 calc R U . . .
C00Q C 0.8217(3) 0.62254(15) 0.6773(2) 0.079(3) Uani 1 1 d D . . . .
H00Q H 0.7913 0.6110 0.6585 0.095 Uiso 1 1 calc DR U . . .
C00R C 0.8356(4) 0.73709(16) 0.52551(18) 0.096(3) Uani 1 1 d D U . . .
H00R H 0.7992 0.7275 0.5240 0.115 Uiso 1 1 calc R U . . .
C00T C 0.8002(4) 0.6607(2) 0.7163(2) 0.106(5) Uani 1 1 d D . . . .
H00P H 0.7709 0.6460 0.7331 0.160 Uiso 1 1 calc R U . . .
H00S H 0.7901 0.6916 0.6989 0.160 Uiso 1 1 calc R U . . .
H00T H 0.8260 0.6686 0.7413 0.160 Uiso 1 1 calc R U . . .
C00U C 0.90646(12) 0.6426(3) 0.6401(2) 0.108(5) Uani 1 1 d D . . . .
H00U H 0.9222 0.6200 0.6628 0.129 Uiso 1 1 calc R U . . .
C00V C 0.9332(2) 0.6707(2) 0.60621(18) 0.111(5) Uani 1 1 d D . . . .
H00V H 0.9688 0.6707 0.6087 0.133 Uiso 1 1 calc R U . . .
C00W C 0.8592(4) 0.7283(8) 0.47259(19) 0.137(7) Uani 1 1 d D U . . .
H00W H 0.8621 0.6921 0.4663 0.205 Uiso 1 1 calc R U . . .
H00X H 0.8927 0.7436 0.4714 0.205 Uiso 1 1 calc R U . . .
H00Y H 0.8378 0.7436 0.4469 0.205 Uiso 1 1 calc R U . . .
C00X C 0.9111(4) 0.6993(3) 0.5684(2) 0.120(6) Uani 1 1 d D . . . .
H00Z H 0.9323 0.7155 0.5447 0.144 Uiso 1 1 calc R U . . .
C00Y C 0.8455(4) 0.57266(19) 0.6968(5) 0.161(10) Uani 1 1 d D . . . .
H00 H 0.8569 0.5525 0.6682 0.242 Uiso 1 1 calc R U . . .
H H 0.8204 0.5537 0.7160 0.242 Uiso 1 1 calc R U . . .
HA H 0.8742 0.5804 0.7186 0.242 Uiso 1 1 calc R U . . .
C6 C 0.8392(10) 0.79364(17) 0.5406(6) 0.151(9) Uani 1 1 d D . . . .
H6A H 0.8732 0.8010 0.5527 0.227 Uiso 1 1 calc R U . . .
H6B H 0.8149 0.8008 0.5672 0.227 Uiso 1 1 calc R U . . .
H6C H 0.8318 0.8147 0.5112 0.227 Uiso 1 1 calc R U . . .

loop_
_atom_site_aniso_label
_atom_site_aniso_U_11
_atom_site_aniso_U_22
_atom_site_aniso_U_33
_atom_site_aniso_U_23
_atom_site_aniso_U_13
_atom_site_aniso_U_12
P001 0.0392(8) 0.0440(8) 0.0383(8) 0.0041(6) 0.0004(6) -0.0009(6)
O002 0.039(2) 0.040(2) 0.040(2) 0.0137(18) -0.0016(17) 0.0030(17)
O003 0.052(3) 0.040(2) 0.036(2) 0.0036(18) -0.0042(18) 0.0026(19)
O004 0.048(2) 0.057(3) 0.038(2) 0.0016(19) -0.0040(19) -0.008(2)
C005 0.037(3) 0.035(3) 0.037(3) 0.007(2) -0.005(2) -0.002(2)
C007 0.045(3) 0.040(3) 0.036(3) -0.002(2) -0.002(2) 0.005(2)
C008 0.040(3) 0.035(3) 0.041(3) -0.016(2) -0.004(2) 0.005(2)
C009 0.039(3) 0.042(3) 0.026(2) -0.010(2) -0.002(2) 0.007(2)
C00A 0.039(3) 0.039(3) 0.042(3) 0.001(2) 0.001(2) 0.006(2)
N00B 0.073(5) 0.068(5) 0.079(5) -0.004(4) 0.014(4) -0.012(4)
C00C 0.039(3) 0.045(3) 0.030(3) -0.013(2) 0.002(2) -0.011(3)
C00E 0.054(4) 0.070(5) 0.043(4) 0.012(3) 0.000(3) -0.015(4)
C00F 0.043(3) 0.058(4) 0.044(3) 0.005(3) 0.005(3) -0.003(3)
C00G 0.057(4) 0.061(4) 0.047(4) -0.003(3) 0.000(3) -0.013(4)
C00H 0.044(3) 0.038(3) 0.044(3) -0.003(2) 0.002(3) 0.005(3)
C00I 0.038(3) 0.024(2) 0.048(3) -0.002(2) -0.017(3) -0.003(2)
C00J 0.081(6) 0.074(5) 0.064(5) -0.031(4) 0.010(4) -0.026(4)
C00K 0.077(6) 0.055(5) 0.096(7) 0.017(5) 0.016(5) -0.025(4)
C00L 0.080(6) 0.058(5) 0.066(5) 0.006(4) 0.014(4) -0.009(4)
C00M 0.070(5) 0.077(6) 0.044(4) 0.016(4) 0.013(4) 0.011(4)
C00N 0.061(5) 0.099(7) 0.071(5) -0.051(4) -0.006(4) 0.006(5)
C00O 0.062(6) 0.141(12) 0.109(10) -0.041(9) 0.024(6) -0.032(7)
C00P 0.042(3) 0.049(4) 0.053(4) 0.006(3) -0.002(3) 0.001(3)
C00Q 0.083(6) 0.069(6) 0.085(7) 0.012(5) -0.023(5) 0.000(5)
C00R 0.110(10) 0.080(7) 0.098(7) -0.005(6) -0.009(7) -0.016(7)
C00T 0.118(11) 0.118(10) 0.084(8) -0.040(7) 0.010(7) -0.047(9)
C00U 0.083(8) 0.149(14) 0.090(8) -0.027(8) -0.005(7) 0.008(8)
C00V 0.082(8) 0.118(11) 0.134(13) -0.023(10) 0.021(8) 0.013(8)
C00W 0.154(17) 0.168(18) 0.089(8) -0.016(10) -0.016(8) 0.007(13)
C00X 0.100(10) 0.174(17) 0.086(8) 0.006(10) -0.012(8) -0.029(10)
C00Y 0.111(12) 0.128(14) 0.24(3) 0.064(16) -0.078(15) -0.054(11)
C6 0.19(2) 0.088(10) 0.18(2) -0.039(12) -0.026(18) 0.002(12)

loop_
_atom_type_symbol
_atom_type_description
_atom_type_scat_dispersion_real
_atom_type_scat_dispersion_imag
_atom_type_scat_source
C C 0.0181 0.0091 'International Tables Vol C Tables 4.2.6.8 and 6.1.1.4'
H H 0.0000 0.0000 'International Tables Vol C Tables 4.2.6.8 and 6.1.1.4'
N N 0.0311 0.0180 'International Tables Vol C Tables 4.2.6.8 and 6.1.1.4'
O O 0.0492 0.0322 'International Tables Vol C Tables 4.2.6.8 and 6.1.1.4'
P P 0.2955 0.4335 'International Tables Vol C Tables 4.2.6.8 and 6.1.1.4'

loop_
_geom_angle_atom_site_label_1
_geom_angle_atom_site_label_2
_geom_angle_atom_site_label_3
_geom_angle
_geom_angle_site_symmetry_1
_geom_angle_site_symmetry_3
_geom_angle_publ_flag
O002 P001 C00H 104.2(3) . . ?
O003 P001 O002 103.5(3) 5 . ?
O003 P001 C00H 102.8(3) 5 . ?
O004 P001 O002 113.3(3) . . ?
O004 P001 O003 116.1(3) . 5 ?
O004 P001 C00H 115.4(3) . . ?
C005 O002 P001 119.2(4) . . ?
C00A O003 P001 124.1(4) . 9 ?
O002 C005 C00C 118.3(5) . . ?
C007 C005 O002 117.4(5) . . ?
C007 C005 C00C 124.3(6) . . ?
C005 C007 C009 118.2(6) . . ?
C005 C007 C00F 119.0(6) . . ?
C009 C007 C00F 122.8(6) . . ?
C00A C008 C00C 117.2(6) . . ?
C00A C008 C00I 119.2(6) . . ?
C00C C008 C00I 123.4(5) . . ?
C007 C009 C00P 121.8(6) . . ?
C00A C009 C007 118.3(6) . . ?
C00A C009 C00P 119.9(6) . . ?
C008 C00A O003 118.6(6) . . ?
C009 C00A O003 116.2(6) . . ?
C009 C00A C008 125.1(6) . . ?
H00N N00B H00O 104.3 . . ?
C00J N00B H00N 108.6 . . ?
C00J N00B H00O 146.0 . . ?
C005 C00C C00I 118.4(5) . 5 ?
C008 C00C C005 117.0(6) . . ?
C008 C00C C00I 124.4(6) . 5 ?
C00H C00E H00E 118.7 . . ?
C00H C00E C00M 122.6(7) . . ?
C00M C00E H00E 118.7 . . ?
C007 C00F H00A 109.5 . . ?
C007 C00F H00B 109.5 . . ?
C007 C00F H00C 109.5 . . ?
H00A C00F H00B 109.5 . . ?
H00A C00F H00C 109.5 . . ?
H00B C00F H00C 109.5 . . ?
C00H C00G H00G 119.0 . . ?
C00K C00G H00G 119.0 . . ?
C00K C00G C00H 122.0(7) . . ?
C00E C00H P001 123.8(6) . . ?
C00E C00H C00G 117.5(7) . . ?
C00G C00H P001 118.8(6) . . ?
C008 C00I H00D 108.8 . . ?
C008 C00I H00F 108.8 . . ?
C00C C00I C008 113.9(4) 9 . ?
C00C C00I H00D 108.8 9 . ?
C00C C00I H00F 108.8 9 . ?
H00D C00I H00F 107.7 . . ?
N00B C00J C00O 116.2(6) . . ?
C00N C00J N00B 121.2(5) . . ?
C00N C00J C00O 122.6(6) . . ?
C00G C00K H00K 120.5 . . ?
C00G C00K C00L 119.0(6) . . ?
C00L C00K H00K 120.5 . . ?
C00K C00L H00L 119.7 . . ?
C00M C00L C00K 120.5(6) . . ?
C00M C00L H00L 119.7 . . ?
C00E C00M C00L 118.3(6) . . ?
C00E C00M H00M 120.8 . . ?
C00L C00M H00M 120.8 . . ?
C00J C00N C00Q 123.5(4) . . ?
C00J C00N C00U 120.0(5) . . ?
C00U C00N C00Q 116.5(4) . . ?
C00J C00O C00R 119.9(6) . . ?
C00X C00O C00J 115.5(6) . . ?
C00X C00O C00R 124.5(5) . . ?
C009 C00P H00H 109.5 . . ?
C009 C00P H00I 109.5 . . ?
C009 C00P H00J 109.5 . . ?
H00H C00P H00I 109.5 . . ?
H00H C00P H00J 109.5 . . ?
H00I C00P H00J 109.5 . . ?
C00N C00Q H00Q 103.6 . . ?
C00N C00Q C00T 109.7(5) . . ?
C00N C00Q C00Y 115.2(6) . . ?
C00T C00Q H00Q 103.6 . . ?
C00Y C00Q H00Q 103.6 . . ?
C00Y C00Q C00T 118.9(7) . . ?
C00O C00R H00R 108.4 . . ?
C00O C00R C00W 110.6(7) . . ?
C00O C00R C6 110.4(8) . . ?
C00W C00R H00R 108.4 . . ?
C00W C00R C6 110.5(11) . . ?
C6 C00R H00R 108.4 . . ?
C00Q C00T H00P 109.5 . . ?
C00Q C00T H00S 109.5 . . ?
C00Q C00T H00T 109.5 . . ?
H00P C00T H00S 109.5 . . ?
H00P C00T H00T 109.5 . . ?
H00S C00T H00T 109.5 . . ?
C00N C00U H00U 122.5 . . ?
C00V C00U C00N 115.0(5) . . ?
C00V C00U H00U 122.5 . . ?
C00U C00V H00V 118.1 . . ?
C00U C00V C00X 123.8(6) . . ?
C00X C00V H00V 118.1 . . ?
C00R C00W H00W 109.5 . . ?
C00R C00W H00X 109.5 . . ?
C00R C00W H00Y 109.5 . . ?
H00W C00W H00X 109.5 . . ?
H00W C00W H00Y 109.5 . . ?
H00X C00W H00Y 109.5 . . ?
C00O C00X C00V 122.6(7) . . ?
C00O C00X H00Z 118.7 . . ?
C00V C00X H00Z 118.7 . . ?
C00Q C00Y H00 109.5 . . ?
C00Q C00Y H 109.5 . . ?
C00Q C00Y HA 109.5 . . ?
H00 C00Y H 109.5 . . ?
H00 C00Y HA 109.5 . . ?
H C00Y HA 109.5 . . ?
C00R C6 H6A 109.5 . . ?
C00R C6 H6B 109.5 . . ?
C00R C6 H6C 109.5 . . ?
H6A C6 H6B 109.5 . . ?
H6A C6 H6C 109.5 . . ?
H6B C6 H6C 109.5 . . ?

loop_
_geom_bond_atom_site_label_1
_geom_bond_atom_site_label_2
_geom_bond_distance
_geom_bond_site_symmetry_2
_geom_bond_publ_flag
P001 O002 1.597(5) . ?
P001 O003 1.581(5) 5 ?
P001 O004 1.473(5) . ?
P001 C00H 1.757(7) . ?
O002 C005 1.418(7) . ?
O003 P001 1.581(5) 9 ?
O003 C00A 1.403(8) . ?
C005 C007 1.379(9) . ?
C005 C00C 1.419(9) . ?
C007 C009 1.389(9) . ?
C007 C00F 1.523(9) . ?
C008 C00A 1.403(9) . ?
C008 C00C 1.405(10) . ?
C008 C00I 1.539(9) . ?
C009 C00A 1.370(9) . ?
C009 C00P 1.514(9) . ?
N00B H00N 0.8877 . ?
N00B H00O 0.9490 . ?
N00B C00J 1.399(10) . ?
C00C C00I 1.525(9) 5 ?
C00E H00E 0.9500 . ?
C00E C00H 1.372(11) . ?
C00E C00M 1.386(10) . ?
C00F H00A 0.9800 . ?
C00F H00B 0.9800 . ?
C00F H00C 0.9800 . ?
C00G H00G 0.9500 . ?
C00G C00H 1.403(11) . ?
C00G C00K 1.364(10) . ?
C00I C00C 1.525(9) 9 ?
C00I H00D 0.9900 . ?
C00I H00F 0.9900 . ?
C00J C00N 1.36000(15) . ?
C00J C00O 1.46000(15) . ?
C00K H00K 0.9500 . ?
C00K C00L 1.40000(15) . ?
C00L H00L 0.9500 . ?
C00L C00M 1.39000(15) . ?
C00M H00M 0.9500 . ?
C00N C00Q 1.495(8) . ?
C00N C00U 1.47000(16) . ?
C00O C00R 1.498(10) . ?
C00O C00X 1.351(12) . ?
C00P H00H 0.9800 . ?
C00P H00I 0.9800 . ?
C00P H00J 0.9800 . ?
C00Q H00Q 1.0000 . ?
C00Q C00T 1.56000(15) . ?
C00Q C00Y 1.56000(15) . ?
C00R H00R 1.0000 . ?
C00R C00W 1.56000(16) . ?
C00R C6 1.56000(19) . ?
C00T H00P 0.9800 . ?
C00T H00S 0.9800 . ?
C00T H00T 0.9800 . ?
C00U H00U 0.9500 . ?
C00U C00V 1.37000(15) . ?
C00V H00V 0.9500 . ?
C00V C00X 1.39000(15) . ?
C00W H00W 0.9800 . ?
C00W H00X 0.9800 . ?
C00W H00Y 0.9800 . ?
C00X H00Z 0.9500 . ?
C00Y H00 0.9800 . ?
C00Y H 0.9800 . ?
C00Y HA 0.9800 . ?
C6 H6A 0.9800 . ?
C6 H6B 0.9800 . ?
C6 H6C 0.9800 . ?

loop_
_geom_torsion_atom_site_label_1
_geom_torsion_atom_site_label_2
_geom_torsion_atom_site_label_3
_geom_torsion_atom_site_label_4
_geom_torsion
_geom_torsion_site_symmetry_1
_geom_torsion_site_symmetry_2
_geom_torsion_site_symmetry_3
_geom_torsion_site_symmetry_4
_geom_torsion_publ_flag
P001 O002 C005 C007 -100.9(6) . . . . ?
P001 O002 C005 C00C 82.3(6) . . . . ?
P001 O003 C00A C008 -78.3(7) 9 . . . ?
P001 O003 C00A C009 103.7(6) 9 . . . ?
O002 P001 C00H C00E 64.1(7) . . . . ?
O002 P001 C00H C00G -117.2(6) . . . . ?
O002 C005 C007 C009 -175.1(5) . . . . ?
O002 C005 C007 C00F 3.1(9) . . . . ?
O002 C005 C00C C008 174.3(5) . . . . ?
O002 C005 C00C C00I -0.1(8) . . . 5 ?
O003 P001 O002 C005 -94.1(5) 5 . . . ?
O003 P001 C00H C00E -43.6(7) 5 . . . ?
O003 P001 C00H C00G 135.1(6) 5 . . . ?
O004 P001 O002 C005 32.5(5) . . . . ?
O004 P001 C00H C00E -171.0(6) . . . . ?
O004 P001 C00H C00G 7.7(7) . . . . ?
C005 C007 C009 C00A 0.7(9) . . . . ?
C005 C007 C009 C00P -177.9(6) . . . . ?
C007 C005 C00C C008 -2.3(9) . . . . ?
C007 C005 C00C C00I -176.8(6) . . . 5 ?
C007 C009 C00A O003 175.5(5) . . . . ?
C007 C009 C00A C008 -2.4(9) . . . . ?
C00A C008 C00C C005 0.7(8) . . . . ?
C00A C008 C00C C00I 174.8(5) . . . 5 ?
C00A C008 C00I C00C 91.4(6) . . . 9 ?
N00B C00J C00N C00Q -0.6(9) . . . . ?
N00B C00J C00N C00U 179.0(7) . . . . ?
N00B C00J C00O C00R 2.1(10) . . . . ?
N00B C00J C00O C00X 177.7(7) . . . . ?
C00C C005 C007 C009 1.6(10) . . . . ?
C00C C005 C007 C00F 179.8(6) . . . . ?
C00C C008 C00A O003 -176.2(5) . . . . ?
C00C C008 C00A C009 1.7(9) . . . . ?
C00C C008 C00I C00C -94.5(6) . . . 9 ?
C00F C007 C009 C00A -177.4(6) . . . . ?
C00F C007 C009 C00P 4.0(9) . . . . ?
C00G C00K C00L C00M -4.4(12) . . . . ?
C00H P001 O002 C005 158.7(5) . . . . ?
C00H C00E C00M C00L 0.0(12) . . . . ?
C00H C00G C00K C00L 4.4(13) . . . . ?
C00I C008 C00A O003 -1.7(8) . . . . ?
C00I C008 C00A C009 176.1(5) . . . . ?
C00I C008 C00C C005 -173.5(5) . . . . ?
C00I C008 C00C C00I 0.6(8) . . . 5 ?
C00J C00N C00Q C00T -70.9(8) . . . . ?
C00J C00N C00Q C00Y 151.7(6) . . . . ?
C00J C00N C00U C00V 4.5(9) . . . . ?
C00J C00O C00R C00W -139.2(9) . . . . ?
C00J C00O C00R C6 98.2(13) . . . . ?
C00J C00O C00X C00V 1.8(12) . . . . ?
C00K C00G C00H P001 179.1(7) . . . . ?
C00K C00G C00H C00E -2.1(12) . . . . ?
C00K C00L C00M C00E 2.2(10) . . . . ?
C00M C00E C00H P001 178.6(6) . . . . ?
C00M C00E C00H C00G -0.1(12) . . . . ?
C00N C00J C00O C00R 179.2(6) . . . . ?
C00N C00J C00O C00X -5.2(10) . . . . ?
C00N C00U C00V C00X -8.2(10) . . . . ?
C00O C00J C00N C00Q -177.6(6) . . . . ?
C00O C00J C00N C00U 2.0(9) . . . . ?
C00P C009 C00A O003 -5.9(8) . . . . ?
C00P C009 C00A C008 176.2(6) . . . . ?
C00Q C00N C00U C00V -175.8(6) . . . . ?
C00R C00O C00X C00V 177.1(7) . . . . ?
C00U C00N C00Q C00T 109.5(7) . . . . ?
C00U C00N C00Q C00Y -27.9(8) . . . . ?
C00U C00V C00X C00O 5.2(12) . . . . ?
C00X C00O C00R C00W 45.7(12) . . . . ?
C00X C00O C00R C6 -77.0(13) . . . . ?

loop_
_platon_squeeze_void_nr
_platon_squeeze_void_average_x
_platon_squeeze_void_average_y
_platon_squeeze_void_average_z
_platon_squeeze_void_volume
_platon_squeeze_void_count_electrons
_platon_squeeze_void_content
1 0.045 0.445 -0.081 4981 1371 ' '
2 0.152 0.152 0.152 50 27 ' '
3 0.848 0.848 0.152 50 28 ' '
4 0.242 0.758 0.242 8 0 ' '
5 0.758 0.242 0.242 8 0 ' '
6 0.258 0.258 0.258 8 0 ' '
7 0.742 0.742 0.258 8 0 ' '
8 0.348 0.652 0.348 50 28 ' '
9 0.652 0.348 0.348 50 27 ' '
10 0.348 0.348 0.652 50 28 ' '
11 0.652 0.652 0.652 50 27 ' '
12 0.258 0.742 0.742 8 0 ' '
13 0.742 0.258 0.742 8 0 ' '
14 0.242 0.242 0.758 8 0 ' '
15 0.758 0.758 0.758 8 0 ' '
16 0.152 0.848 0.848 50 27 ' '
17 0.848 0.152 0.848 50 28 ' '

loop_
_twin_individual_id
_twin_individual_mass_fraction_refined
1 0.794(4)
2 0.206(4)
